data_1515651
loop_
_publ_author_name
'Schwendemann, Sina'
'Fr\"ohlich, Roland'
'Kehr, Gerald'
'Erker, Gerhard'

_publ_section_title
;
 Intramolecular frustrated N/B lewis pairs by enamine hydroboration
;
_journal_issue 9
_journal_name_full 'Chemical Science'
_journal_page_first 1842
_journal_paper_doi 10.1039/c1sc00124h
_journal_volume 2
_journal_year 2011
_chemical_formula_sum 'C24 H18 B F10 N'
_chemical_formula_weight 521.20
_chemical_name_systematic
;
?
;
_space_group_IT_number 114
_symmetry_cell_setting tetragonal
_symmetry_space_group_name_Hall 'P -4 2n'
_symmetry_space_group_name_H-M 'P -4 21 c'
_atom_sites_solution_hydrogens geom
_atom_sites_solution_primary direct
_atom_sites_solution_secondary difmap
_audit_creation_method SHELXL-97
_cell_angle_alpha 90.00
_cell_angle_beta 90.00
_cell_angle_gamma 90.00
_cell_formula_units_Z 8
_cell_length_a 22.3613(6)
_cell_length_b 22.3613(6)
_cell_length_c 8.7343(3)
_cell_measurement_reflns_used 6313
_cell_measurement_temperature 223(2)
_cell_measurement_theta_max 68.25
_cell_measurement_theta_min 0.88
_cell_volume 4367.4(2)
_computing_cell_refinement 'Collect (Nonius B.V., 1998)'
_computing_data_collection 'Collect (Nonius B.V., 1998)'
_computing_data_reduction 'Denzo-SMN (Otwinowski & Minor, 1997)'
_computing_molecular_graphics 'XP (BrukerAXS, 2000)'
_computing_publication_material 'SHELXL-97 (Sheldrick, 1997)'
_computing_structure_refinement 'SHELXL-97 (Sheldrick, 1997)'
_computing_structure_solution 'SHELXS-97 (Sheldrick, 1990)'
_diffrn_ambient_temperature 223(2)
_diffrn_measured_fraction_theta_full 0.991
_diffrn_measured_fraction_theta_max 0.991
_diffrn_measurement_device_type 'Nonius KappaCCD APEXII'
_diffrn_measurement_method '\w and \f scans'
_diffrn_radiation_monochromator graphite
_diffrn_radiation_source 'fine-focus sealed tube'
_diffrn_radiation_type CuK\a
_diffrn_radiation_wavelength 1.54178
_diffrn_reflns_av_R_equivalents 0.066
_diffrn_reflns_av_sigmaI/netI 0.0411
_diffrn_reflns_limit_h_max 26
_diffrn_reflns_limit_h_min -26
_diffrn_reflns_limit_k_max 18
_diffrn_reflns_limit_k_min -18
_diffrn_reflns_limit_l_max 8
_diffrn_reflns_limit_l_min -10
_diffrn_reflns_number 33954
_diffrn_reflns_theta_full 67.79
_diffrn_reflns_theta_max 67.79
_diffrn_reflns_theta_min 3.95
_exptl_absorpt_coefficient_mu 1.349
_exptl_absorpt_correction_T_max 0.9115
_exptl_absorpt_correction_T_min 0.6496
_exptl_absorpt_correction_type multi-scan
_exptl_absorpt_process_details 'Denzo (otwinowski, Borek, Majewski & Minor, 2003)'
_exptl_crystal_colour colourless
_exptl_crystal_density_diffrn 1.585
_exptl_crystal_density_method 'not measured'
_exptl_crystal_description needle
_exptl_crystal_F_000 2112
_exptl_crystal_size_max 0.35
_exptl_crystal_size_mid 0.10
_exptl_crystal_size_min 0.07
_refine_diff_density_max 0.186
_refine_diff_density_min -0.161
_refine_diff_density_rms 0.045
_refine_ls_abs_structure_details 'Flack H D (1983), Acta Cryst. A39, 876-881'
_refine_ls_abs_structure_Flack 0.45(11)
_refine_ls_extinction_method none
_refine_ls_goodness_of_fit_ref 1.029
_refine_ls_hydrogen_treatment constr
_refine_ls_matrix_type full
_refine_ls_number_parameters 327
_refine_ls_number_reflns 3881
_refine_ls_number_restraints 0
_refine_ls_restrained_S_all 1.029
_refine_ls_R_factor_all 0.0420
_refine_ls_R_factor_gt 0.0383
_refine_ls_shift/su_max 0.001
_refine_ls_shift/su_mean 0.000
_refine_ls_structure_factor_coef Fsqd
_refine_ls_weighting_details 'calc w=1/[\s^2^(Fo^2^)+(0.0666P)^2^+0.4688P] where P=(Fo^2^+2Fc^2^)/3'
_refine_ls_weighting_scheme calc
_refine_ls_wR_factor_gt 0.1005
_refine_ls_wR_factor_ref 0.1043
_reflns_number_gt 3572
_reflns_number_total 3881
_reflns_threshold_expression >2sigma(I)
_cod_data_source_file c1sc00124h.txt
_cod_data_source_block erk5414
_cod_original_sg_symbol_H-M P-421c
_cod_database_code 1515651

loop_
_symmetry_equiv_pos_as_xyz
'x, y, z'
'-x, -y, z'
'y, -x, -z'
'-y, x, -z'
'-x+1/2, y+1/2, -z+1/2'
'x+1/2, -y+1/2, -z+1/2'
'-y+1/2, -x+1/2, z+1/2'
'y+1/2, x+1/2, z+1/2'

loop_
_atom_site_label
_atom_site_type_symbol
_atom_site_fract_x
_atom_site_fract_y
_atom_site_fract_z
_atom_site_U_iso_or_equiv
_atom_site_adp_type
_atom_site_occupancy
_atom_site_symmetry_multiplicity
_atom_site_calc_flag
_atom_site_refinement_flags
N N 0.23836(8) 0.98885(7) 0.88042(19) 0.0357(4) Uani 1 1 d .
B B 0.25138(11) 0.97525(10) 1.0712(3) 0.0354(5) Uani 1 1 d .
C1 C 0.29839(9) 1.02460(10) 0.8870(2) 0.0382(5) Uani 1 1 d .
H1 H 0.2886 1.0662 0.9164 0.046 Uiso 1 1 calc R
C2 C 0.32013(10) 0.99268(10) 1.0296(3) 0.0400(5) Uani 1 1 d .
H2A H 0.3390 1.0193 1.1047 0.048 Uiso 1 1 calc R
H2B H 0.3456 0.9580 1.0083 0.048 Uiso 1 1 calc R
C11 C 0.24306(11) 0.93434(9) 0.7813(2) 0.0409(5) Uani 1 1 d .
H11A H 0.2120 0.9060 0.8132 0.049 Uiso 1 1 calc R
H11B H 0.2818 0.9154 0.8011 0.049 Uiso 1 1 calc R
C12 C 0.23721(13) 0.94401(12) 0.6093(3) 0.0532(6) Uani 1 1 d .
H12A H 0.1975 0.9589 0.5861 0.080 Uiso 1 1 calc R
H12B H 0.2436 0.9064 0.5565 0.080 Uiso 1 1 calc R
H12C H 0.2668 0.9729 0.5758 0.080 Uiso 1 1 calc R
C13 C 0.18700(10) 1.02816(10) 0.8356(3) 0.0410(5) Uani 1 1 d .
H13A H 0.1944 1.0440 0.7328 0.049 Uiso 1 1 calc R
H13B H 0.1852 1.0622 0.9062 0.049 Uiso 1 1 calc R
C14 C 0.12659(10) 0.99656(13) 0.8363(3) 0.0550(6) Uani 1 1 d .
H14A H 0.1274 0.9635 0.7643 0.083 Uiso 1 1 calc R
H14B H 0.0956 1.0246 0.8067 0.083 Uiso 1 1 calc R
H14C H 0.1183 0.9815 0.9382 0.083 Uiso 1 1 calc R
C21 C 0.33670(10) 1.02735(10) 0.7454(2) 0.0405(5) Uani 1 1 d .
C22 C 0.33041(11) 1.07522(11) 0.6443(3) 0.0477(5) Uani 1 1 d .
H22 H 0.3022 1.1052 0.6654 0.057 Uiso 1 1 calc R
C23 C 0.36485(13) 1.07924(13) 0.5141(3) 0.0585(6) Uani 1 1 d .
H23 H 0.3597 1.1117 0.4471 0.070 Uiso 1 1 calc R
C24 C 0.40654(14) 1.03629(14) 0.4815(3) 0.0639(8) Uani 1 1 d .
H24 H 0.4297 1.0389 0.3919 0.077 Uiso 1 1 calc R
C25 C 0.41438(12) 0.98876(13) 0.5820(3) 0.0587(7) Uani 1 1 d .
H25 H 0.4434 0.9594 0.5612 0.070 Uiso 1 1 calc R
C26 C 0.37980(11) 0.98452(11) 0.7119(3) 0.0482(5) Uani 1 1 d .
H26 H 0.3854 0.9522 0.7790 0.058 Uiso 1 1 calc R
C41 C 0.21454(10) 1.02150(10) 1.1826(2) 0.0394(5) Uani 1 1 d .
C42 C 0.23708(11) 1.07553(10) 1.2389(3) 0.0446(5) Uani 1 1 d .
F42 F 0.28808(7) 1.09880(7) 1.18384(18) 0.0595(4) Uani 1 1 d .
C43 C 0.20989(14) 1.10882(11) 1.3519(3) 0.0522(6) Uani 1 1 d .
F43 F 0.23499(9) 1.15925(7) 1.40413(19) 0.0723(5) Uani 1 1 d .
C44 C 0.15709(13) 1.08976(12) 1.4150(3) 0.0538(6) Uani 1 1 d .
F44 F 0.13058(9) 1.12117(8) 1.52752(19) 0.0744(5) Uani 1 1 d .
C45 C 0.13137(12) 1.03787(11) 1.3607(3) 0.0507(6) Uani 1 1 d .
F45 F 0.07922(8) 1.01908(8) 1.4191(2) 0.0738(5) Uani 1 1 d .
C46 C 0.15995(10) 1.00620(10) 1.2487(3) 0.0424(5) Uani 1 1 d .
F46 F 0.13167(6) 0.95558(6) 1.20364(18) 0.0545(4) Uani 1 1 d .
C31 C 0.24487(9) 0.90704(9) 1.1381(2) 0.0361(4) Uani 1 1 d .
C32 C 0.20490(9) 0.86117(9) 1.1051(2) 0.0374(5) Uani 1 1 d .
F32 F 0.16036(6) 0.86917(6) 1.00169(16) 0.0475(3) Uani 1 1 d .
C33 C 0.20627(10) 0.80552(10) 1.1734(3) 0.0431(5) Uani 1 1 d .
F33 F 0.16693(6) 0.76314(6) 1.13167(19) 0.0564(4) Uani 1 1 d .
C34 C 0.24780(11) 0.79322(10) 1.2846(3) 0.0453(5) Uani 1 1 d .
F34 F 0.24916(8) 0.74002(6) 1.35380(18) 0.0617(4) Uani 1 1 d .
C35 C 0.28759(10) 0.83720(11) 1.3253(2) 0.0432(5) Uani 1 1 d .
F35 F 0.32717(7) 0.82767(7) 1.43759(17) 0.0582(4) Uani 1 1 d .
C36 C 0.28556(10) 0.89182(10) 1.2517(2) 0.0384(4) Uani 1 1 d .
F36 F 0.32594(6) 0.93226(6) 1.30051(15) 0.0500(3) Uani 1 1 d .

loop_
_atom_site_aniso_label
_atom_site_aniso_U_11
_atom_site_aniso_U_22
_atom_site_aniso_U_33
_atom_site_aniso_U_23
_atom_site_aniso_U_13
_atom_site_aniso_U_12
N 0.0365(8) 0.0343(8) 0.0363(8) 0.0005(7) -0.0004(7) 0.0007(7)
B 0.0366(12) 0.0359(11) 0.0337(11) 0.0008(10) -0.0016(10) -0.0006(9)
C1 0.0376(11) 0.0375(10) 0.0395(11) -0.0012(9) 0.0005(9) -0.0023(9)
C2 0.0378(10) 0.0412(11) 0.0410(11) 0.0012(9) 0.0004(9) -0.0016(9)
C11 0.0454(11) 0.0375(10) 0.0400(11) -0.0039(9) -0.0001(10) -0.0012(9)
C12 0.0611(14) 0.0553(14) 0.0432(13) -0.0073(11) 0.0015(12) -0.0082(12)
C13 0.0440(12) 0.0398(11) 0.0391(11) 0.0043(9) -0.0035(9) 0.0037(9)
C14 0.0393(12) 0.0573(14) 0.0684(15) 0.0053(14) -0.0071(12) 0.0062(11)
C21 0.0424(11) 0.0413(11) 0.0378(11) -0.0024(9) 0.0026(10) -0.0089(8)
C22 0.0514(13) 0.0457(12) 0.0460(12) 0.0031(11) 0.0012(11) -0.0090(10)
C23 0.0701(17) 0.0568(15) 0.0487(13) 0.0066(13) 0.0086(13) -0.0184(13)
C24 0.0677(17) 0.0745(18) 0.0495(15) -0.0108(14) 0.0228(13) -0.0274(14)
C25 0.0504(14) 0.0640(16) 0.0617(15) -0.0165(14) 0.0171(13) -0.0111(12)
C26 0.0456(12) 0.0466(13) 0.0524(13) -0.0048(11) 0.0057(11) -0.0043(9)
C41 0.0441(11) 0.0409(11) 0.0332(10) 0.0027(9) -0.0002(9) 0.0048(9)
C42 0.0550(13) 0.0420(11) 0.0368(11) -0.0001(10) 0.0032(10) -0.0021(10)
F42 0.0673(9) 0.0519(8) 0.0593(8) -0.0124(7) 0.0104(8) -0.0164(7)
C43 0.0768(17) 0.0411(12) 0.0387(12) -0.0040(10) -0.0024(12) 0.0079(12)
F43 0.1079(13) 0.0497(8) 0.0592(9) -0.0187(8) 0.0039(9) -0.0046(9)
C44 0.0713(16) 0.0525(14) 0.0376(12) 0.0029(11) 0.0104(12) 0.0208(12)
F44 0.1011(13) 0.0641(10) 0.0580(9) -0.0082(8) 0.0223(10) 0.0273(9)
C45 0.0523(13) 0.0494(13) 0.0503(13) 0.0077(11) 0.0122(12) 0.0157(11)
F45 0.0653(10) 0.0690(10) 0.0870(11) 0.0049(9) 0.0371(9) 0.0116(8)
C46 0.0416(11) 0.0394(11) 0.0460(12) 0.0028(10) 0.0005(10) 0.0033(9)
F46 0.0424(7) 0.0495(7) 0.0715(9) -0.0032(7) 0.0120(7) -0.0023(6)
C31 0.0361(10) 0.0376(10) 0.0345(10) -0.0005(8) 0.0041(9) 0.0046(8)
C32 0.0345(10) 0.0411(11) 0.0365(10) 0.0037(9) 0.0041(9) 0.0043(8)
F32 0.0405(6) 0.0482(7) 0.0539(7) 0.0069(7) -0.0059(6) -0.0059(5)
C33 0.0419(11) 0.0369(10) 0.0505(12) 0.0014(10) 0.0117(10) -0.0002(9)
F33 0.0516(8) 0.0428(7) 0.0748(10) 0.0053(7) 0.0100(7) -0.0084(6)
C34 0.0544(13) 0.0378(11) 0.0438(12) 0.0084(10) 0.0112(11) 0.0127(10)
F34 0.0809(10) 0.0424(7) 0.0617(9) 0.0184(7) 0.0081(8) 0.0104(7)
C35 0.0449(11) 0.0506(12) 0.0341(10) 0.0048(10) 0.0021(10) 0.0157(10)
F35 0.0629(9) 0.0633(9) 0.0483(8) 0.0104(7) -0.0095(7) 0.0177(7)
C36 0.0385(10) 0.0420(11) 0.0348(10) 0.0004(9) 0.0034(9) 0.0041(9)
F36 0.0516(7) 0.0548(8) 0.0436(7) 0.0020(6) -0.0082(6) -0.0050(6)

loop_
_atom_type_symbol
_atom_type_description
_atom_type_scat_dispersion_real
_atom_type_scat_dispersion_imag
_atom_type_scat_source
C C 0.0181 0.0091 'International Tables Vol C Tables 4.2.6.8 and 6.1.1.4'
H H 0.0000 0.0000 'International Tables Vol C Tables 4.2.6.8 and 6.1.1.4'
B B 0.0090 0.0039 'International Tables Vol C Tables 4.2.6.8 and 6.1.1.4'
N N 0.0311 0.0180 'International Tables Vol C Tables 4.2.6.8 and 6.1.1.4'
F F 0.0727 0.0534 'International Tables Vol C Tables 4.2.6.8 and 6.1.1.4'

loop_
_geom_angle_atom_site_label_1
_geom_angle_atom_site_label_2
_geom_angle_atom_site_label_3
_geom_angle
C13 N C11 112.33(17)
C13 N C1 111.58(15)
C11 N C1 112.13(16)
C13 N B 119.13(16)
C11 N B 113.84(15)
C1 N B 84.81(14)
C2 B C31 112.72(17)
C2 B C41 117.10(18)
C31 B C41 109.29(17)
C2 B N 84.34(15)
C31 B N 119.66(17)
C41 B N 112.21(16)
C21 C1 C2 120.80(18)
C21 C1 N 118.64(17)
C2 C1 N 93.71(16)
C21 C1 H1 107.5
C2 C1 H1 107.5
N C1 H1 107.5
C1 C2 B 89.61(16)
C1 C2 H2A 113.7
B C2 H2A 113.7
C1 C2 H2B 113.7
B C2 H2B 113.7
H2A C2 H2B 111.0
N C11 C12 116.62(19)
N C11 H11A 108.1
C12 C11 H11A 108.1
N C11 H11B 108.1
C12 C11 H11B 108.1
H11A C11 H11B 107.3
C11 C12 H12A 109.5
C11 C12 H12B 109.5
H12A C12 H12B 109.5
C11 C12 H12C 109.5
H12A C12 H12C 109.5
H12B C12 H12C 109.5
N C13 C14 113.97(19)
N C13 H13A 108.8
C14 C13 H13A 108.8
N C13 H13B 108.8
C14 C13 H13B 108.8
H13A C13 H13B 107.7
C13 C14 H14A 109.5
C13 C14 H14B 109.5
H14A C14 H14B 109.5
C13 C14 H14C 109.5
H14A C14 H14C 109.5
H14B C14 H14C 109.5
C26 C21 C22 117.8(2)
C26 C21 C1 122.6(2)
C22 C21 C1 119.6(2)
C23 C22 C21 121.1(3)
C23 C22 H22 119.4
C21 C22 H22 119.4
C24 C23 C22 120.5(3)
C24 C23 H23 119.8
C22 C23 H23 119.8
C23 C24 C25 119.4(2)
C23 C24 H24 120.3
C25 C24 H24 120.3
C26 C25 C24 120.2(3)
C26 C25 H25 119.9
C24 C25 H25 119.9
C25 C26 C21 121.0(2)
C25 C26 H26 119.5
C21 C26 H26 119.5
C46 C41 C42 112.4(2)
C46 C41 B 122.1(2)
C42 C41 B 124.9(2)
F42 C42 C43 115.0(2)
F42 C42 C41 121.0(2)
C43 C42 C41 124.1(2)
F43 C43 C44 119.1(2)
F43 C43 C42 120.9(3)
C44 C43 C42 120.0(2)
F44 C44 C43 120.7(3)
F44 C44 C45 120.4(3)
C43 C44 C45 118.9(2)
F45 C45 C46 121.1(2)
F45 C45 C44 119.7(2)
C46 C45 C44 119.2(2)
F46 C46 C45 115.0(2)
F46 C46 C41 119.6(2)
C45 C46 C41 125.4(2)
C36 C31 C32 112.85(19)
C36 C31 B 115.11(19)
C32 C31 B 132.01(19)
F32 C32 C33 115.02(19)
F32 C32 C31 120.84(18)
C33 C32 C31 124.1(2)
F33 C33 C34 119.6(2)
F33 C33 C32 120.3(2)
C34 C33 C32 120.1(2)
F34 C34 C33 121.0(2)
F34 C34 C35 120.4(2)
C33 C34 C35 118.6(2)
F35 C35 C34 120.3(2)
F35 C35 C36 120.3(2)
C34 C35 C36 119.5(2)
F36 C36 C35 115.11(19)
F36 C36 C31 120.05(19)
C35 C36 C31 124.8(2)

loop_
_geom_bond_atom_site_label_1
_geom_bond_atom_site_label_2
_geom_bond_distance
N C13 1.498(3)
N C11 1.499(3)
N C1 1.564(3)
N B 1.719(3)
B C2 1.627(3)
B C31 1.640(3)
B C41 1.641(3)
C1 C21 1.506(3)
C1 C2 1.516(3)
C1 H1 0.9900
C2 H2A 0.9800
C2 H2B 0.9800
C11 C12 1.523(3)
C11 H11A 0.9800
C11 H11B 0.9800
C12 H12A 0.9700
C12 H12B 0.9700
C12 H12C 0.9700
C13 C14 1.524(3)
C13 H13A 0.9800
C13 H13B 0.9800
C14 H14A 0.9700
C14 H14B 0.9700
C14 H14C 0.9700
C21 C26 1.390(3)
C21 C22 1.395(3)
C22 C23 1.376(4)
C22 H22 0.9400
C23 C24 1.368(4)
C23 H23 0.9400
C24 C25 1.390(4)
C24 H24 0.9400
C25 C26 1.376(4)
C25 H25 0.9400
C26 H26 0.9400
C41 C46 1.393(3)
C41 C42 1.399(3)
C42 F42 1.343(3)
C42 C43 1.378(3)
C43 F43 1.340(3)
C43 C44 1.371(4)
C44 F44 1.346(3)
C44 C45 1.379(4)
C45 F45 1.340(3)
C45 C46 1.366(3)
C46 F46 1.355(3)
C31 C36 1.389(3)
C31 C32 1.391(3)
C32 F32 1.356(3)
C32 C33 1.380(3)
C33 F33 1.343(3)
C33 C34 1.372(4)
C34 F34 1.335(3)
C34 C35 1.373(4)
C35 F35 1.338(3)
C35 C36 1.381(3)
C36 F36 1.347(3)

loop_
_geom_torsion_atom_site_label_1
_geom_torsion_atom_site_label_2
_geom_torsion_atom_site_label_3
_geom_torsion_atom_site_label_4
_geom_torsion
C13 N B C2 -131.29(17)
C11 N B C2 92.49(18)
C1 N B C2 -19.44(14)
C13 N B C31 115.7(2)
C11 N B C31 -20.5(2)
C1 N B C31 -132.40(19)
C13 N B C41 -14.3(2)
C11 N B C41 -150.51(18)
C1 N B C41 97.56(18)
C13 N C1 C21 -91.5(2)
C11 N C1 C21 35.5(2)
B N C1 C21 149.2(2)
C13 N C1 C2 140.19(17)
C11 N C1 C2 -92.79(18)
B N C1 C2 20.86(15)
C21 C1 C2 B -148.7(2)
N C1 C2 B -22.00(16)
C31 B C2 C1 139.83(18)
C41 B C2 C1 -92.1(2)
N B C2 C1 19.99(14)
C13 N C11 C12 45.8(3)
C1 N C11 C12 -80.9(2)
B N C11 C12 -175.0(2)
C11 N C13 C14 56.5(3)
C1 N C13 C14 -176.6(2)
B N C13 C14 -80.4(2)
C2 C1 C21 C26 26.1(3)
N C1 C21 C26 -88.2(3)
C2 C1 C21 C22 -152.3(2)
N C1 C21 C22 93.5(2)
C26 C21 C22 C23 1.3(3)
C1 C21 C22 C23 179.8(2)
C21 C22 C23 C24 -0.5(4)
C22 C23 C24 C25 -0.7(4)
C23 C24 C25 C26 1.0(4)
C24 C25 C26 C21 -0.1(4)
C22 C21 C26 C25 -1.1(3)
C1 C21 C26 C25 -179.4(2)
C2 B C41 C46 -167.8(2)
C31 B C41 C46 -38.1(3)
N B C41 C46 97.1(2)
C2 B C41 C42 2.6(3)
C31 B C41 C42 132.3(2)
N B C41 C42 -92.5(2)
C46 C41 C42 F42 -177.2(2)
B C41 C42 F42 11.6(3)
C46 C41 C42 C43 2.7(3)
B C41 C42 C43 -168.6(2)
F42 C42 C43 F43 -2.4(3)
C41 C42 C43 F43 177.8(2)
F42 C42 C43 C44 179.1(2)
C41 C42 C43 C44 -0.8(4)
F43 C43 C44 F44 0.1(4)
C42 C43 C44 F44 178.7(2)
F43 C43 C44 C45 179.9(2)
C42 C43 C44 C45 -1.5(4)
F44 C44 C45 F45 0.9(4)
C43 C44 C45 F45 -178.9(2)
F44 C44 C45 C46 -178.6(2)
C43 C44 C45 C46 1.7(4)
F45 C45 C46 F46 -0.1(3)
C44 C45 C46 F46 179.4(2)
F45 C45 C46 C41 -179.0(2)
C44 C45 C46 C41 0.4(4)
C42 C41 C46 F46 178.61(19)
B C41 C46 F46 -9.9(3)
C42 C41 C46 C45 -2.5(3)
B C41 C46 C45 169.0(2)
C2 B C31 C36 47.4(3)
C41 B C31 C36 -84.6(2)
N B C31 C36 144.06(19)
C2 B C31 C32 -134.4(2)
C41 B C31 C32 93.6(3)
N B C31 C32 -37.7(3)
C36 C31 C32 F32 177.08(19)
B C31 C32 F32 -1.2(3)
C36 C31 C32 C33 -2.0(3)
B C31 C32 C33 179.7(2)
F32 C32 C33 F33 2.7(3)
C31 C32 C33 F33 -178.14(19)
F32 C32 C33 C34 -177.19(19)
C31 C32 C33 C34 2.0(3)
F33 C33 C34 F34 -1.0(3)
C32 C33 C34 F34 178.9(2)
F33 C33 C34 C35 179.9(2)
C32 C33 C34 C35 -0.2(3)
F34 C34 C35 F35 -1.7(3)
C33 C34 C35 F35 177.3(2)
F34 C34 C35 C36 179.7(2)
C33 C34 C35 C36 -1.3(3)
F35 C35 C36 F36 0.8(3)
C34 C35 C36 F36 179.34(19)
F35 C35 C36 C31 -177.4(2)
C34 C35 C36 C31 1.1(3)
C32 C31 C36 F36 -177.64(18)
B C31 C36 F36 0.9(3)
C32 C31 C36 C35 0.5(3)
B C31 C36 C35 179.0(2)
